data_2005462
loop_
_publ_author_name
'Evans, W. J.'
'Shreeve, J. L.'
'Ziller, J. W.'

_publ_section_title
;
 Triphenyl(tetrahydrofuranyl)boron
;
_journal_issue 10
_journal_name_full 'Acta Crystallographica Section C'
_journal_page_first 2571
_journal_page_last 2573
_journal_paper_doi 10.1107/S0108270196006683
_journal_volume 52
_journal_year 1996
_chemical_formula_sum 'C22 H23 B O'
_chemical_formula_weight 314.2
_space_group_IT_number 14
_symmetry_cell_setting monoclinic
_symmetry_space_group_name_Hall '-P 2ybc'
_symmetry_space_group_name_H-M 'P 1 21/c 1'
_atom_type_scat_source IntTabC
_cell_angle_alpha 90
_cell_angle_beta 104.725(7)
_cell_angle_gamma 90
_cell_formula_units_Z 4
_cell_length_a 9.0882(8)
_cell_length_b 12.7583(14)
_cell_length_c 15.5461(13)
_cell_measurement_reflns_used 36
_cell_measurement_temperature 163
_cell_measurement_theta_max 14.5
_cell_measurement_theta_min 10
_cell_volume 1743.4(3)
_computing_structure_refinement
;
Siemens SHELXTL (MicroVAX & PC Versions) (1990)
;
_computing_structure_solution
;
Siemens SHELXTL (MicroVAX & PC Versions) (1990)
;
_diffrn_measurement_device 'Syntex P2~1~'
_diffrn_measurement_method '\q/2\q scans'
_diffrn_radiation_type MoK\a
_diffrn_radiation_wavelength 0.71073
_diffrn_reflns_av_R_equivalents 0.0109
_diffrn_reflns_limit_h_max 13
_diffrn_reflns_limit_h_min 0
_diffrn_reflns_limit_k_max 17
_diffrn_reflns_limit_k_min 0
_diffrn_reflns_limit_l_max 21
_diffrn_reflns_limit_l_min -21
_diffrn_reflns_number 3461
_diffrn_reflns_theta_max 25.0
_diffrn_standards_decay_% <1
_diffrn_standards_interval_count 98
_diffrn_standards_number 2
_exptl_absorpt_coefficient_mu 0.070
_exptl_absorpt_correction_type none
_exptl_crystal_colour colourless
_exptl_crystal_density_diffrn 1.197
_exptl_crystal_density_method none
_exptl_crystal_description prism
_exptl_crystal_size_max 0.43
_exptl_crystal_size_mid 0.23
_exptl_crystal_size_min 0.20
_refine_diff_density_max 0.26
_refine_diff_density_min -0.29
_refine_ls_extinction_coef '\c = 0.0010(4)'
_refine_ls_extinction_method 'F^*^ = F[1 + 0.002\cF^2^/sin(2\q)]^-1/4^'
_refine_ls_goodness_of_fit_obs 1.31
_refine_ls_hydrogen_treatment 'H atoms refined isotropically'
_refine_ls_number_parameters 310
_refine_ls_number_reflns 2228
_refine_ls_R_factor_obs 0.063
_refine_ls_shift/esd_max 0.00
_refine_ls_structure_factor_coef F
_refine_ls_weighting_details 'w = 1/[\s^2^(F)+0.0010F^2^]'
_refine_ls_weighting_scheme calc
_refine_ls_wR_factor_obs 0.067
_reflns_number_observed 2228
_reflns_number_total 2749
_reflns_observed_criterion F>3\s(F)
_cod_data_source_file bk1195.cif
_cod_data_source_block bk1195a
_cod_depositor_comments
;
The following automatic conversions were performed:

'_refine_ls_weighting_scheme' value ' 1/[\s^2^(F)+0.0010F^2^]' was
changed to 'calc'. New tag '_refine_ls_weighting_details' was
created. The value of the new tag was set to 'w =
1/[\s^2^(F)+0.0010F^2^]'.

Automatic conversion script
Id: cif_fix_values 3143 2015-03-26 13:38:13Z robertas 
;
_cod_original_sg_symbol_H-M 'P 21/c'
_cod_database_code 2005462

loop_
_symmetry_equiv_pos_as_xyz
x,y,z
x,1/2-y,1/2+z
-x,-y,-z
-x,1/2+y,1/2-z

loop_
_atom_site_label
_atom_site_fract_x
_atom_site_fract_y
_atom_site_fract_z
_atom_site_U_iso_or_equiv
B(1) .8742(4) .3085(3) .1958(2) .211(11)
O(1) .8768(2) .2520(2) .29229(12) .228(7)
C(1) 1.0511(3) .3352(2) .20086(18) .0214(9)
C(2) 1.1156(4) .3185(2) .1297(2) .254(10)
C(3) 1.2636(4) .3498(3) .1325(2) .320(12)
C(4) 1.3519(4) .3996(3) .2066(2) .337(12)
C(5) 1.2903(4) .4184(3) .2781(2) .320(11)
C(6) 1.1426(3) .3871(2) .2745(2) .271(11)
C(7) .7830(3) .4173(2) .19778(18) .220(9)
C(8) .7181(3) .4717(2) .1186(2) .255(10)
C(9) .6472(4) .5682(3) .1172(2) .311(11)
C(10) .6413(3) .6162(3) .1967(2) .314(12)
C(11) .7060(4) .5658(3) .2761(2) .300(11)
C(12) .7748(3) .4687(2) .2763(2) .266(10)
C(13) .7919(3) .2246(2) .12080(19) .220(9)
C(14) .8699(4) .1391(2) .0964(2) .254(10)
C(15) .8004(4) .0682(3) .0306(2) .292(11)
C(16) .6484(4) .0803(3) -.0137(2) .302(11)
C(17) .5660(4) .1612(3) .0106(2) .302(11)
C(18) .6362(4) .2310(3) .0767(2) .277(11)
C(19) .9969(4) .1760(3) .3333(3) .412(14)
C(20) .9292(4) .1060(3) .3905(2) .287(11)
C(21) .7816(4) .1597(3) .3957(2) .283(11)
C(22) .7318(3) .2142(3) .3071(2) .249(10)
H(2A) 1.061(3) .285(2) .075(2) .022(8)
H(3A) 1.308(4) .341(2) .077(2) .038(9)
H(4A) 1.453(4) .424(2) .210(2) .036(9)
H(5A) 1.349(3) .456(2) .3315(19) .025(8)
H(6A) 1.103(4) .407(2) .327(2) .030(8)
H(8A) .724(3) .440(2) .0638(19) .022(8)
H(9A) .608(4) .605(3) .063(2) .038(9)
H(10A) .593(4) .685(3) .1974(19) .033(9)
H(11A) .700(4) .596(3) .331(2) .035(9)
H(12A) .821(4) .434(2) .3330(19) .022(8)
H(14A) .976(4) .129(2) .129(2) .036(9)
H(15A) .862(4) .0110(3) .016(2) .042(10)
H(16A) .603(3) .032(2) -.056(2) .027(8)
H(17A) .462(4) .173(2) -.017(2) .034(9)
H(18A) .576(4) .287(2) .0907(19) .027(8)
H(19A) 1.082(5) .223(3) .370(3) .065(13)
H(19B) 1.0178(5) .134(3) .288(3) .069(14)
H(20A) .999(4) .094(3) .448(3) .055(11)
H(20B) .910(4) .039(3) .360(2) .050(11)
H(21A) .795(3) .209(2) .443(2) .026(8)
H(21B) .705(4) .110(26) .403(2) .040(9)
H(22A) .686(3) .165(2) .2588(18) .013(7)
H(22B) .673(3) .279(24) .3092(18) .025(8)

loop_
_geom_angle_atom_site_label_1
_geom_angle_atom_site_label_2
_geom_angle_atom_site_label_3
_geom_angle
_geom_angle_publ_flag
O(1) B(1) C(1) 105.1(2) yes
O(1) B(1) C(7) 104.2(2) yes
C(1) B(1) C(7) 109.0(2) yes
O(1) B(1) C(13) 105.1(2) yes
C(1) B(1) C(13) 116.3(3) yes
C(7) B(1) C(13) 115.8(2) yes
B(1) O(1) C(19) 121.0(3) no
C(19) O(1) C(22) 108.0(2) no
B(1) C(1) C(6) 120.9(3) no
C(1) C(2) C(3) 121.9(3) no
C(3) C(4) C(5) 118.7(3) no
C(1) C(6) C(5) 122.5(3) no
B(1) C(7) C(12) 123.9(2) no
C(7) C(8) C(9) 122.8(3) no
C(9) C(10) C(11) 119.0(3) no
C(7) C(12) C(11) 122.6(3) no
B(1) C(13) C(18) 122.4(3) no
C(13) C(14) C(15) 122.5(3) no
C(15) C(16) C(17) 119.2(3) no
C(13) C(18) C(17) 122.7(3) no
C(19) C(20) C(21) 105.2(3) no
O(1) C(22) C(21) 102.8(2) no
B(1) O(1) C(22) 118.4(2) no
B(1) C(1) C(2) 122.6(2) no
C(2) C(1) C(6) 116.1(3) no
C(2) C(3) C(4) 120.7(3) no
C(4) C(5) C(6) 120.1(3) no
B(1) C(7) C(8) 120.6(3) no
C(8) C(7) C(12) 115.3(3) no
C(8) C(9) C(10) 119.9(3) no
C(10) C(11) C(12) 120.4(3) no
B(1) C(13) C(14) 122.4(2) no
C(14) C(13) C(18) 115.2(3) no
C(14) C(15) C(16) 120.1(3) no
C(16) C(17) C(18) 120.2(3) no
O(1) C(19) C(20) 106.1(3) no
C(20) C(21) C(22) 102.9(3) no

loop_
_geom_bond_atom_site_label_1
_geom_bond_atom_site_label_2
_geom_bond_distance
_geom_bond_publ_flag
B(1) O(1) 1.660(4) yes
B(1) C(1) 1.626(4) yes
B(1) C(7) 1.620(4) yes
B(1) C(13) 1.619(4) yes
O(1) C(19) 1.477(4) yes
O(1) C(22) 1.476(4) yes
C(1) C(2) 1.394(5) yes
C(1) C(6) 1.399(4) yes
C(2) C(3) 1.393(5) yes
C(3) C(4) 1.380(4) yes
C(4) C(5) 1.387(5) yes
C(5) C(6) 1.388(4) yes
C(7) C(8) 1.406(4) yes
C(7) C(12) 1.404(4) yes
C(8) C(9) 1.388(4) yes
C(9) C(10) 1.392(5) yes
C(10) C(11) 1.383(5) yes
C(11) C(12) 1.387(4) yes
C(13) C(14) 1.405(4) yes
C(13) C(18) 1.409(4) yes
C(14) C(15) 1.390(4) yes
C(15) C(16) 1.387(4) yes
C(16) C(17) 1.383(5) yes
C(17) C(18) 1.386(4) yes
C(19) C(20) 1.499(6) yes
C(20) C(21) 1.527(5) yes
C(21) C(22) 1.505(4) yes
